data_2022879
loop_
_publ_author_name
'Poreba, Tomasz'
'Garbarino, Gaston'
'Comboni, Davide'
'Mezouar, Mohamed'

_publ_section_title
;
 Deformation of polyiodides in Cs2I8 crystals at high pressure
;
_journal_issue 6
_journal_name_full 'Acta Crystallographica Section B Structural Science, Crystal Engineering and Materials'
_journal_page_first 934
_journal_page_last 939
_journal_paper_doi 10.1107/S2052520621010192
_journal_volume 77
_journal_year 2021
_chemical_formula_moiety 'Cs I4'
_chemical_formula_sum 'Cs I4'
_chemical_formula_weight 640.51
_chemical_name_common 'Cesium Tetraiodide'
_chemical_name_systematic 'dicesium octaiodide'
_space_group_crystal_system monoclinic
_space_group_IT_number 14
_space_group_name_Hall '-P 2ybc'
_space_group_name_H-M_alt 'P 1 21/c 1'
_audit_creation_date 2021-07-19
_audit_creation_method
;
Olex2 1.2
(compiled 2018.05.29 svn.r3508 for OlexSys, GUI svn.r5506)
;
_audit_update_record
;
2021-07-20 deposited with the CCDC. 2021-07-23 downloaded from the CCDC.
;
_cell_angle_alpha 90
_cell_angle_beta 115.607(17)
_cell_angle_gamma 90
_cell_formula_units_Z 4
_cell_length_a 9.788(2)
_cell_length_b 8.6889(3)
_cell_length_c 10.6600(7)
_cell_measurement_pressure 1970000
_cell_measurement_reflns_used 1228
_cell_measurement_temperature 296(2)
_cell_measurement_theta_max 20.8230
_cell_measurement_theta_min 2.4460
_cell_volume 817.6(2)
_computing_cell_refinement 'CrysAlisPro 1.171.41.93a (Rigaku OD, 2020)'
_computing_data_collection 'CrysAlisPro 1.171.41.93a (Rigaku OD, 2020)'
_computing_data_reduction 'CrysAlisPro 1.171.41.93a (Rigaku OD, 2020)'
_computing_molecular_graphics 'Olex2 1.3 (Dolomanov et al., 2009)'
_computing_publication_material 'Olex2 1.3 (Dolomanov et al., 2009)'
_computing_structure_refinement 'SHELXL 2018/3 (Sheldrick, 2015)'
_diffrn_ambient_environment Helium
_diffrn_ambient_pressure 1970000
_diffrn_ambient_temperature 296(2)
_diffrn_detector 'Hybrid Pixel Array Detector'
_diffrn_detector_area_resol_mean 13.3333
_diffrn_detector_type 'Eiger 9M CdTe'
_diffrn_measured_fraction_theta_full 0.374
_diffrn_measured_fraction_theta_max 0.331
_diffrn_measurement_details
;
List of Runs (angles in degrees, time in seconds):

  # Type    Start    End  Width  t~exp~   \w     \q     \k     \f   Frames
#--------------------------------------------------------------------------
  1  \w    -32.00  32.00   0.50    0.20    --    0.00   0.00   0.00  128
;
_diffrn_measurement_device '1-circle goniometer'
_diffrn_measurement_device_type 'esperanto-CrysAlisPro-abstract goniometer imported esperanto images'
_diffrn_measurement_method 'phi scan'
_diffrn_measurement_specimen_support 'diamond anvil cell'
_diffrn_orient_matrix_type 'CrysAlisPro convention (1999,Acta A55,543-557)'
_diffrn_orient_matrix_UB_11 0.0440909000
_diffrn_orient_matrix_UB_12 -0.0109150000
_diffrn_orient_matrix_UB_13 0.0092190000
_diffrn_orient_matrix_UB_21 -0.0120069000
_diffrn_orient_matrix_UB_22 -0.0083995000
_diffrn_orient_matrix_UB_23 -0.0413958000
_diffrn_orient_matrix_UB_31 0.0084710000
_diffrn_orient_matrix_UB_32 0.0452448000
_diffrn_orient_matrix_UB_33 -0.0054215000
_diffrn_radiation_collimation '0.02 mm  double pinhole'
_diffrn_radiation_monochromator synchrotron
_diffrn_radiation_probe x-ray
_diffrn_radiation_type synchrotron
_diffrn_radiation_wavelength 0.41077
_diffrn_reflns_av_R_equivalents 0.0219
_diffrn_reflns_av_unetI/netI 0.0219
_diffrn_reflns_Laue_measured_fraction_full 0.374
_diffrn_reflns_Laue_measured_fraction_max 0.331
_diffrn_reflns_limit_h_max 7
_diffrn_reflns_limit_h_min -6
_diffrn_reflns_limit_k_max 11
_diffrn_reflns_limit_k_min -11
_diffrn_reflns_limit_l_max 15
_diffrn_reflns_limit_l_min -15
_diffrn_reflns_number 1592
_diffrn_reflns_point_group_measured_fraction_full 0.374
_diffrn_reflns_point_group_measured_fraction_max 0.331
_diffrn_reflns_theta_full 14.268
_diffrn_reflns_theta_max 17.060
_diffrn_reflns_theta_min 2.225
_diffrn_source 'undulator, ID15B, ESRF'
_exptl_absorpt_coefficient_mu 4.453
_exptl_absorpt_correction_T_max 1.00000
_exptl_absorpt_correction_T_min 0.64265
_exptl_absorpt_correction_type multi-scan
_exptl_absorpt_process_details
;
CrysAlisPro 1.171.41.93a (Rigaku Oxford Diffraction, 2020)
Empirical absorption correction using spherical harmonics,
implemented in SCALE3 ABSPACK scaling algorithm.
;
_exptl_crystal_colour 'dark red'
_exptl_crystal_colour_modifier dark
_exptl_crystal_colour_primary red
_exptl_crystal_density_diffrn 5.204
_exptl_crystal_description plate
_exptl_crystal_F_000 1068
_exptl_crystal_size_max 0.035
_exptl_crystal_size_mid 0.015
_exptl_crystal_size_min 0.01
_refine_diff_density_max 0.565
_refine_diff_density_min -0.449
_refine_diff_density_rms 0.138
_refine_ls_extinction_method none
_refine_ls_goodness_of_fit_ref 1.047
_refine_ls_hydrogen_treatment undef
_refine_ls_matrix_type full
_refine_ls_number_parameters 46
_refine_ls_number_reflns 827
_refine_ls_number_restraints 0
_refine_ls_restrained_S_all 1.047
_refine_ls_R_factor_all 0.0246
_refine_ls_R_factor_gt 0.0233
_refine_ls_shift/su_max 0.001
_refine_ls_shift/su_mean 0.000
_refine_ls_structure_factor_coef Fsqd
_refine_ls_weighting_details 'w=1/[\s^2^(Fo^2^)+(0.0504P)^2^] where P=(Fo^2^+2Fc^2^)/3'
_refine_ls_weighting_scheme calc
_refine_ls_wR_factor_gt 0.0704
_refine_ls_wR_factor_ref 0.0714
_reflns_Friedel_coverage 0.000
_reflns_number_gt 768
_reflns_number_total 827
_reflns_threshold_expression 'I > 2\s(I)'
_cod_data_source_file bm5146sup1.cif
_cod_data_source_block CsI4_1p97GPa
_cod_depositor_comments
;
The following automatic conversions were performed:

data name '_diffrn_measurement_specimen_suport' was replaced with
'_diffrn_measurement_specimen_support' as specified in the
replacement file 'data/replacement-values/replacement_tags.lst'.

Automatic conversion script
Id: cif_correct_tags 9268 2022-04-12 08:56:07Z antanas 
;
_cod_database_code 2022879
_cod_database_fobs_code 2022879
_shelx_shelxl_version_number 2017/1
_chemical_oxdiff_formula CsI4
_shelx_space_group_comment
;
The symmetry employed for this shelxl refinement is uniquely defined
by the following loop, which should always be used as a source of
symmetry information in preference to the above space-group names.
They are only intended as comments.
;
_reflns_odcompleteness_completeness 35.60
_reflns_odcompleteness_iscentric 1
_reflns_odcompleteness_theta 14.88
_olex2_refinement_description
;
;
_olex2_submission_special_instructions 'No special instructions were received'
_oxdiff_exptl_absorpt_empirical_details
;
Empirical correction (ABSPACK) includes:
- Absorption correction using spherical harmonics
- Frame scaling
- Detector area scaling
;
_oxdiff_exptl_absorpt_empirical_full_max 1.397
_oxdiff_exptl_absorpt_empirical_full_min 0.833

loop_
_space_group_symop_operation_xyz
'x, y, z'
'-x, y+1/2, -z+1/2'
'-x, -y, -z'
'x, -y-1/2, z-1/2'

loop_
_atom_site_label
_atom_site_type_symbol
_atom_site_fract_x
_atom_site_fract_y
_atom_site_fract_z
_atom_site_U_iso_or_equiv
_atom_site_adp_type
_atom_site_occupancy
_atom_site_site_symmetry_order
_atom_site_calc_flag
_atom_site_refinement_flags_posn
_atom_site_refinement_flags_adp
_atom_site_refinement_flags_occupancy
_atom_site_disorder_assembly
_atom_site_disorder_group
I2 I 0.38551(12) 0.71304(5) 0.39475(4) 0.0382(5) Uani 1 1 d . . . . .
Cs1 Cs 0.77861(12) 0.87804(5) 0.69228(4) 0.0409(5) Uani 1 1 d . . . . .
I1 I 0.56253(14) 0.90873(6) 0.31262(5) 0.0415(5) Uani 1 1 d . . . . .
I3 I 0.17396(13) 0.50523(5) 0.45220(5) 0.0406(5) Uani 1 1 d . . . . .
I4 I 1.05135(12) 0.64705(5) 0.99782(5) 0.0398(5) Uani 1 1 d . . . . .

loop_
_atom_site_aniso_label
_atom_site_aniso_U_11
_atom_site_aniso_U_22
_atom_site_aniso_U_33
_atom_site_aniso_U_23
_atom_site_aniso_U_13
_atom_site_aniso_U_12
I2 0.0470(14) 0.0360(3) 0.0309(2) -0.00179(12) 0.0162(4) 0.0029(3)
Cs1 0.0460(15) 0.0423(3) 0.0318(2) 0.00289(12) 0.0145(4) 0.0041(2)
I1 0.0450(16) 0.0459(3) 0.0344(2) 0.00239(15) 0.0181(5) -0.0018(3)
I3 0.0449(14) 0.0358(3) 0.0416(3) 0.00317(14) 0.0193(5) -0.0009(3)
I4 0.0407(15) 0.0384(3) 0.0374(3) 0.00227(14) 0.0141(5) 0.0050(3)

loop_
_atom_type_symbol
_atom_type_description
_atom_type_scat_dispersion_real
_atom_type_scat_dispersion_imag
_atom_type_scat_source
Cs Cs -1.8030 0.7961 'International Tables Vol C Tables 4.2.6.8 and 6.1.1.4'
I I -2.2298 0.6770 'International Tables Vol C Tables 4.2.6.8 and 6.1.1.4'

loop_
_geom_angle_atom_site_label_1
_geom_angle_atom_site_label_2
_geom_angle_atom_site_label_3
_geom_angle
_geom_angle_site_symmetry_1
_geom_angle_site_symmetry_3
_geom_angle_publ_flag
Cs1 I2 Cs1 91.05(2) 3_676 . ?
I1 I2 Cs1 67.48(3) . 3_676 ?
I1 I2 Cs1 61.74(3) . . ?
I1 I2 I3 174.25(3) . . ?
I3 I2 Cs1 123.99(2) . . ?
I3 I2 Cs1 110.60(4) . 3_676 ?
I2 Cs1 I2 88.95(2) 3_676 . ?
I2 Cs1 Cs1 43.036(18) . 3_676 ?
I2 Cs1 Cs1 45.914(15) 3_676 3_676 ?
I2 Cs1 I4 63.19(2) 3_676 2_756 ?
I2 Cs1 I4 103.08(2) 3_676 4_575 ?
I1 Cs1 I2 63.66(2) 4_576 . ?
I1 Cs1 I2 68.26(3) 3_676 . ?
I1 Cs1 I2 71.688(16) . 3_676 ?
I1 Cs1 I2 42.55(2) . . ?
I1 Cs1 I2 43.350(19) 3_676 3_676 ?
I1 Cs1 I2 116.64(3) 4_576 3_676 ?
I1 Cs1 Cs1 41.95(2) . 3_676 ?
I1 Cs1 Cs1 89.27(3) 4_576 3_676 ?
I1 Cs1 Cs1 40.319(17) 3_676 3_676 ?
I1 Cs1 I1 73.30(2) 3_676 4_576 ?
I1 Cs1 I1 106.11(3) . 4_576 ?
I1 Cs1 I1 82.27(3) . 3_676 ?
I1 Cs1 I3 147.72(3) . 2_656 ?
I1 Cs1 I3 134.73(3) . 4_676 ?
I1 Cs1 I3 74.279(16) . 3_666 ?
I1 Cs1 I4 63.71(2) . 2_756 ?
I1 Cs1 I4 142.432(18) 3_676 4_575 ?
I1 Cs1 I4 68.39(3) . 4_575 ?
I1 Cs1 I4 105.67(2) 3_676 2_756 ?
I1 Cs1 I4 147.57(2) . . ?
I1 Cs1 I4 169.68(2) 4_576 2_756 ?
I1 Cs1 I4 136.152(18) 4_576 4_575 ?
I3 Cs1 I2 123.56(4) 2_656 . ?
I3 Cs1 I2 96.72(2) 4_676 3_676 ?
I3 Cs1 I2 80.160(17) 2_656 3_676 ?
I3 Cs1 I2 172.23(3) 4_676 . ?
I3 Cs1 I2 145.879(17) 3_666 3_676 ?
I3 Cs1 I2 67.12(2) 3_666 . ?
I3 Cs1 Cs1 106.29(3) 2_656 3_676 ?
I3 Cs1 Cs1 142.35(2) 4_676 3_676 ?
I3 Cs1 Cs1 106.60(2) 3_666 3_676 ?
I3 Cs1 I1 72.581(19) 2_656 4_576 ?
I3 Cs1 I1 66.26(3) 2_656 3_676 ?
I3 Cs1 I1 75.30(2) 3_666 4_576 ?
I3 Cs1 I1 119.49(2) 4_676 3_676 ?
I3 Cs1 I1 133.30(4) 3_666 3_676 ?
I3 Cs1 I1 117.75(2) 4_676 4_576 ?
I3 Cs1 I3 133.051(15) 2_656 3_666 ?
I3 Cs1 I3 62.95(3) 2_656 4_676 ?
I3 Cs1 I3 105.47(3) 3_666 4_676 ?
I3 Cs1 I4 116.75(2) 2_656 2_756 ?
I3 Cs1 I4 72.37(3) 4_676 4_575 ?
I3 Cs1 I4 71.96(3) 4_676 2_756 ?
I3 Cs1 I4 99.26(2) 3_666 2_756 ?
I3 Cs1 I4 61.170(19) 3_666 4_575 ?
I3 Cs1 I4 135.22(4) 2_656 4_575 ?
I4 Cs1 I2 106.230(19) 2_756 . ?
I4 Cs1 I2 124.49(2) . . ?
I4 Cs1 I2 101.22(2) 4_575 . ?
I4 Cs1 I2 139.966(16) . 3_676 ?
I4 Cs1 Cs1 158.35(3) . 3_676 ?
I4 Cs1 Cs1 83.86(2) 2_756 3_676 ?
I4 Cs1 Cs1 107.12(2) 4_575 3_676 ?
I4 Cs1 I1 124.11(2) . 3_676 ?
I4 Cs1 I1 69.64(3) . 4_576 ?
I4 Cs1 I3 52.74(2) . 4_676 ?
I4 Cs1 I3 63.616(19) . 2_656 ?
I4 Cs1 I3 73.596(18) . 3_666 ?
I4 Cs1 I4 92.08(3) . 4_575 ?
I4 Cs1 I4 40.559(19) 2_756 4_575 ?
I4 Cs1 I4 117.70(3) . 2_756 ?
I2 I1 Cs1 102.35(2) . 4_575 ?
I2 I1 Cs1 75.71(2) . . ?
I2 I1 Cs1 69.17(3) . 3_676 ?
Cs1 I1 Cs1 100.56(3) . 4_575 ?
Cs1 I1 Cs1 97.73(3) . 3_676 ?
Cs1 I1 Cs1 157.20(3) 3_676 4_575 ?
I2 I3 Cs1 105.41(3) . 4_475 ?
I2 I3 Cs1 125.71(3) . 2_646 ?
I2 I3 Cs1 103.27(3) . 3_666 ?
Cs1 I3 Cs1 99.640(12) 2_646 3_666 ?
Cs1 I3 Cs1 101.77(2) 3_666 4_475 ?
Cs1 I3 Cs1 117.05(3) 2_646 4_475 ?
Cs1 I4 Cs1 139.440(19) 2_746 4_576 ?
Cs1 I4 Cs1 95.38(4) . 4_576 ?
Cs1 I4 Cs1 99.882(19) . 2_746 ?
I4 I4 Cs1 67.26(4) 3_767 4_576 ?
I4 I4 Cs1 112.38(5) 3_767 . ?
I4 I4 Cs1 72.18(3) 3_767 2_746 ?

loop_
_geom_bond_atom_site_label_1
_geom_bond_atom_site_label_2
_geom_bond_distance
_geom_bond_site_symmetry_2
_geom_bond_publ_flag
I2 Cs1 3.8442(8) 3_676 ?
I2 Cs1 4.0462(16) . ?
I2 I1 2.8235(12) . ?
I2 I3 3.0032(12) . ?
Cs1 Cs1 5.632(2) 3_676 ?
Cs1 I1 3.7995(17) 3_676 ?
Cs1 I1 3.6776(9) . ?
Cs1 I1 3.8305(12) 4_576 ?
Cs1 I3 3.7965(17) 4_676 ?
Cs1 I3 3.7787(6) 2_656 ?
Cs1 I3 3.7810(7) 3_666 ?
Cs1 I4 4.0319(15) 4_575 ?
Cs1 I4 3.7746(11) . ?
Cs1 I4 3.9058(10) 2_756 ?
I4 I4 2.7538(13) 3_767 ?
